data_7220497
loop_
_publ_author_name
'Khanna, Garima'
'Aggarwal, Komal'
'Khurana, Jitender'

_publ_section_title
;
 An efficient and confluent approach for the synthesis of novel
 3,4-dihydro-2H-naphtho[2,3-e][1,3]oxazine-5,10-dione derivatives by a
 three component reaction in ionic liquid
;
_journal_name_full 'RSC Adv.'
_journal_paper_doi 10.1039/C5RA06169E
_journal_year 2015
_chemical_formula_sum 'C18 H12 F N O3'
_chemical_formula_weight 309.29
_chemical_name_common oxazine
_chemical_name_systematic
; 
 ? 
;
_space_group_IT_number 2
_symmetry_cell_setting triclinic
_symmetry_space_group_name_Hall '-P 1'
_symmetry_space_group_name_H-M 'P -1'
_atom_sites_solution_hydrogens geom
_atom_sites_solution_primary direct
_atom_sites_solution_secondary difmap
_audit_creation_method SHELXL-97
_audit_update_record
;
2015-02-13 deposited with the CCDC.
2015-05-18 downloaded from the CCDC.
;
_cell_angle_alpha 92.548(8)
_cell_angle_beta 103.893(8)
_cell_angle_gamma 108.383(8)
_cell_formula_units_Z 2
_cell_length_a 7.6164(5)
_cell_length_b 8.1700(8)
_cell_length_c 12.1539(12)
_cell_measurement_reflns_used 2555
_cell_measurement_temperature 293(2)
_cell_measurement_theta_max 28.3700
_cell_measurement_theta_min 3.8580
_cell_volume 690.75(12)
_computing_cell_refinement
;
CrysAlisPro, Agilent Technologies,
Version 1.171.36.32 (release 02-08-2013 CrysAlis171 .NET)
(compiled Aug  2 2013,16:46:58)
;
_computing_data_collection
;    
CrysAlisPro, Agilent Technologies,
Version 1.171.36.32 (release 02-08-2013 CrysAlis171 .NET)
(compiled Aug  2 2013,16:46:58)
;
_computing_data_reduction
;
CrysAlisPro, Agilent Technologies,
Version 1.171.36.32 (release 02-08-2013 CrysAlis171 .NET)
(compiled Aug  2 2013,16:46:58)
;
_computing_molecular_graphics 'ORTEP-32 (Faruggia, 1997)'
_computing_publication_material 'SHELXL-97 (Sheldrick, 1997)'
_computing_structure_refinement 'SHELXL-97 (Sheldrick, 1997)'
_computing_structure_solution 'SHELXS-97 (Sheldrick, 1990)'
_diffrn_ambient_temperature 293(2)
_diffrn_measured_fraction_theta_full 0.999
_diffrn_measured_fraction_theta_max 0.999
_diffrn_measurement_device_type 'Xcalibur, Sapphire3'
_diffrn_measurement_method \w/2\q
_diffrn_radiation_monochromator graphite
_diffrn_radiation_source 'fine-focus sealed tube'
_diffrn_radiation_type MoK\a
_diffrn_radiation_wavelength 0.71073
_diffrn_reflns_av_R_equivalents 0.0163
_diffrn_reflns_av_sigmaI/netI 0.0178
_diffrn_reflns_limit_h_max 9
_diffrn_reflns_limit_h_min -9
_diffrn_reflns_limit_k_max 9
_diffrn_reflns_limit_k_min -9
_diffrn_reflns_limit_l_max 14
_diffrn_reflns_limit_l_min -14
_diffrn_reflns_number 8110
_diffrn_reflns_theta_full 24.99
_diffrn_reflns_theta_max 24.99
_diffrn_reflns_theta_min 2.93
_exptl_absorpt_coefficient_mu 0.111
_exptl_absorpt_correction_T_max 1.00000
_exptl_absorpt_correction_T_min 0.89765
_exptl_absorpt_correction_type multi-scan
_exptl_absorpt_process_details
;
CrysAlisPro, Agilent Technologies,
Version 1.171.36.32 (release 02-08-2013 CrysAlis171 .NET)
(compiled Aug  2 2013,16:46:58)
Empirical absorption correction using spherical harmonics,
 implemented in SCALE3 ABSPACK scaling algorithm. 
;
_exptl_crystal_colour orange
_exptl_crystal_density_diffrn 1.487
_exptl_crystal_density_method 'not measured'
_exptl_crystal_description cuboidal
_exptl_crystal_F_000 320
_exptl_crystal_size_max 0.04
_exptl_crystal_size_mid 0.02
_exptl_crystal_size_min 0.01
_refine_diff_density_max 0.408
_refine_diff_density_min -0.310
_refine_diff_density_rms 0.039
_refine_ls_extinction_coef 0.012(4)
_refine_ls_extinction_expression Fc^*^=kFc[1+0.001xFc^2^\l^3^/sin(2\q)]^-1/4^
_refine_ls_extinction_method SHELXL
_refine_ls_goodness_of_fit_ref 1.020
_refine_ls_hydrogen_treatment constr
_refine_ls_matrix_type full
_refine_ls_number_parameters 209
_refine_ls_number_reflns 2420
_refine_ls_number_restraints 0
_refine_ls_restrained_S_all 1.020
_refine_ls_R_factor_all 0.0613
_refine_ls_R_factor_gt 0.0531
_refine_ls_shift/su_max 0.051
_refine_ls_shift/su_mean 0.010
_refine_ls_structure_factor_coef Fsqd
_refine_ls_weighting_details 'calc w=1/[\s^2^(Fo^2^)+(0.0685P)^2^+0.3584P] where P=(Fo^2^+2Fc^2^)/3'
_refine_ls_weighting_scheme calc
_refine_ls_wR_factor_gt 0.1405
_refine_ls_wR_factor_ref 0.1461
_reflns_number_gt 2062
_reflns_number_total 2420
_reflns_threshold_expression >2sigma(I)
_cod_data_source_file c5ra06169e2.cif
_cod_data_source_block shelxl
_cod_original_cell_volume 690.74(11)
_cod_database_code 7220497

loop_
_symmetry_equiv_pos_as_xyz
'x, y, z'
'-x, -y, -z'

loop_
_atom_site_label
_atom_site_type_symbol
_atom_site_fract_x
_atom_site_fract_y
_atom_site_fract_z
_atom_site_U_iso_or_equiv
_atom_site_adp_type
_atom_site_occupancy
_atom_site_symmetry_multiplicity
_atom_site_calc_flag
_atom_site_refinement_flags
C1 C 0.2468(3) -0.0022(3) 0.51760(17) 0.0381(5) Uani 1 1 d .
C6 C 0.2474(3) -0.1390(2) 0.44474(17) 0.0383(5) Uani 1 1 d .
C10 C 0.2463(3) -0.0238(3) 0.63810(18) 0.0424(5) Uani 1 1 d .
C2 C 0.2515(3) 0.1553(3) 0.47733(19) 0.0451(5) Uani 1 1 d .
H2 H 0.2520 0.2470 0.5257 0.054 Uiso 1 1 calc R
O1 O 0.2583(3) 0.0976(2) 0.70519(13) 0.0621(5) Uani 1 1 d .
C8 C 0.2334(3) -0.3257(3) 0.60560(18) 0.0428(5) Uani 1 1 d .
C7 C 0.2443(3) -0.3075(3) 0.48633(18) 0.0425(5) Uani 1 1 d .
O3 O 0.2231(3) -0.4870(2) 0.63394(15) 0.0618(5) Uani 1 1 d .
C9 C 0.2354(3) -0.1933(3) 0.67650(17) 0.0417(5) Uani 1 1 d .
O2 O 0.2479(3) -0.4285(2) 0.42616(14) 0.0612(5) Uani 1 1 d .
C5 C 0.2523(3) -0.1159(3) 0.33290(19) 0.0466(5) Uani 1 1 d .
H5 H 0.2541 -0.2061 0.2842 0.056 Uiso 1 1 calc R
C3 C 0.2553(3) 0.1758(3) 0.3660(2) 0.0503(6) Uani 1 1 d .
H3 H 0.2586 0.2815 0.3396 0.060 Uiso 1 1 calc R
C4 C 0.2544(3) 0.0409(3) 0.29372(19) 0.0513(6) Uani 1 1 d .
H4 H 0.2552 0.0552 0.2183 0.062 Uiso 1 1 calc R
N N 0.2847(3) -0.3742(3) 0.82817(16) 0.0628(6) Uani 1 1 d .
C13 C 0.4847(4) -0.3505(3) 0.88026(18) 0.0502(6) Uani 1 1 d .
C11 C 0.2362(3) -0.2111(3) 0.79746(18) 0.0508(6) Uani 1 1 d .
H11A H 0.1112 -0.2207 0.8080 0.061 Uiso 1 1 calc R
H11B H 0.3310 -0.1094 0.8468 0.061 Uiso 1 1 calc R
F F 1.0534(3) -0.2600(3) 1.04546(15) 0.0928(6) Uani 1 1 d .
C18 C 0.5849(4) -0.4461(3) 0.8429(2) 0.0608(7) Uani 1 1 d .
H18 H 0.5240 -0.5302 0.7793 0.073 Uiso 1 1 calc R
C14 C 0.5792(4) -0.2280(3) 0.97591(19) 0.0559(6) Uani 1 1 d .
H14 H 0.5127 -0.1653 1.0038 0.067 Uiso 1 1 calc R
C16 C 0.8651(4) -0.2911(3) 0.9911(2) 0.0603(7) Uani 1 1 d .
C15 C 0.7692(4) -0.1966(3) 1.0308(2) 0.0605(7) Uani 1 1 d .
H15 H 0.8313 -0.1121 1.0941 0.073 Uiso 1 1 calc R
C12 C 0.1804(4) -0.5144(3) 0.7436(2) 0.0684(7) Uani 1 1 d .
H12A H 0.0445 -0.5363 0.7338 0.082 Uiso 1 1 calc R
H12B H 0.2080 -0.6171 0.7683 0.082 Uiso 1 1 calc R
C17 C 0.7756(5) -0.4177(3) 0.8994(2) 0.0665(7) Uani 1 1 d .
H17 H 0.8416 -0.4841 0.8750 0.080 Uiso 1 1 calc R

loop_
_atom_site_aniso_label
_atom_site_aniso_U_11
_atom_site_aniso_U_22
_atom_site_aniso_U_33
_atom_site_aniso_U_23
_atom_site_aniso_U_13
_atom_site_aniso_U_12
C1 0.0359(10) 0.0355(10) 0.0419(11) 0.0018(8) 0.0099(8) 0.0114(8)
C6 0.0354(10) 0.0343(10) 0.0411(11) 0.0000(8) 0.0083(8) 0.0081(8)
C10 0.0441(11) 0.0403(11) 0.0434(11) 0.0001(9) 0.0115(9) 0.0159(9)
C2 0.0481(12) 0.0356(11) 0.0530(13) 0.0032(9) 0.0139(10) 0.0159(9)
O1 0.0977(13) 0.0473(9) 0.0492(9) -0.0002(7) 0.0255(9) 0.0317(9)
C8 0.0468(12) 0.0335(10) 0.0491(12) 0.0058(9) 0.0124(10) 0.0151(9)
C7 0.0422(11) 0.0356(11) 0.0469(12) -0.0005(9) 0.0086(9) 0.0123(9)
O3 0.0896(13) 0.0392(9) 0.0625(10) 0.0098(7) 0.0270(9) 0.0245(8)
C9 0.0419(11) 0.0416(11) 0.0420(11) 0.0063(9) 0.0107(9) 0.0146(9)
O2 0.0886(12) 0.0418(9) 0.0571(10) -0.0023(7) 0.0194(9) 0.0286(8)
C5 0.0515(12) 0.0419(12) 0.0436(12) -0.0010(9) 0.0146(10) 0.0113(10)
C3 0.0576(13) 0.0417(12) 0.0534(13) 0.0142(10) 0.0167(11) 0.0168(10)
C4 0.0562(13) 0.0518(13) 0.0440(12) 0.0114(10) 0.0160(10) 0.0127(11)
N 0.0820(15) 0.0445(11) 0.0443(11) 0.0131(9) 0.0050(10) 0.0051(10)
C13 0.0736(16) 0.0398(11) 0.0366(11) 0.0158(9) 0.0147(11) 0.0170(11)
C11 0.0580(13) 0.0582(14) 0.0400(12) 0.0023(10) 0.0167(10) 0.0226(11)
F 0.0908(12) 0.1111(14) 0.0795(12) 0.0010(10) 0.0014(10) 0.0559(11)
C18 0.0909(19) 0.0459(13) 0.0401(12) 0.0048(10) 0.0154(13) 0.0172(13)
C14 0.0761(17) 0.0509(13) 0.0452(13) 0.0065(10) 0.0148(12) 0.0286(12)
C16 0.0755(17) 0.0654(15) 0.0444(13) 0.0116(11) 0.0080(12) 0.0354(13)
C15 0.0854(18) 0.0552(14) 0.0408(12) 0.0015(10) 0.0092(12) 0.0299(13)
C12 0.095(2) 0.0536(15) 0.0589(15) 0.0142(12) 0.0257(15) 0.0234(14)
C17 0.103(2) 0.0579(15) 0.0565(15) 0.0123(12) 0.0326(15) 0.0425(15)

loop_
_atom_type_symbol
_atom_type_description
_atom_type_scat_dispersion_real
_atom_type_scat_dispersion_imag
_atom_type_scat_source
C C 0.0033 0.0016 'International Tables Vol C Tables 4.2.6.8 and 6.1.1.4'
H H 0.0000 0.0000 'International Tables Vol C Tables 4.2.6.8 and 6.1.1.4'
N N 0.0061 0.0033 'International Tables Vol C Tables 4.2.6.8 and 6.1.1.4'
O O 0.0106 0.0060 'International Tables Vol C Tables 4.2.6.8 and 6.1.1.4'
F F 0.0171 0.0103 'International Tables Vol C Tables 4.2.6.8 and 6.1.1.4'

loop_
_geom_angle_atom_site_label_1
_geom_angle_atom_site_label_2
_geom_angle_atom_site_label_3
_geom_angle
C2 C1 C6 119.62(19)
C2 C1 C10 120.28(18)
C6 C1 C10 120.08(18)
C5 C6 C1 119.52(19)
C5 C6 C7 120.02(19)
C1 C6 C7 120.46(18)
O1 C10 C9 120.15(19)
O1 C10 C1 121.11(19)
C9 C10 C1 118.73(18)
C3 C2 C1 120.1(2)
C9 C8 O3 124.9(2)
C9 C8 C7 122.21(18)
O3 C8 C7 112.88(18)
O2 C7 C6 122.4(2)
O2 C7 C8 120.19(19)
C6 C7 C8 117.41(18)
C8 O3 C12 112.95(18)
C8 C9 C10 120.99(19)
C8 C9 C11 121.3(2)
C10 C9 C11 117.66(19)
C4 C5 C6 120.1(2)
C4 C3 C2 120.4(2)
C3 C4 C5 120.1(2)
C12 N C13 118.0(2)
C12 N C11 111.26(19)
C13 N C11 116.83(18)
C18 C13 C14 118.1(2)
C18 C13 N 124.3(2)
C14 C13 N 117.6(2)
C9 C11 N 108.60(18)
C13 C18 C17 120.7(2)
C15 C14 C13 121.6(2)
C15 C16 F 119.1(2)
C15 C16 C17 121.3(3)
F C16 C17 119.6(2)
C16 C15 C14 119.1(2)
N C12 O3 113.2(2)
C16 C17 C18 119.3(2)

loop_
_geom_bond_atom_site_label_1
_geom_bond_atom_site_label_2
_geom_bond_distance
C1 C2 1.390(3)
C1 C6 1.396(3)
C1 C10 1.484(3)
C6 C5 1.388(3)
C6 C7 1.483(3)
C10 O1 1.222(2)
C10 C9 1.465(3)
C2 C3 1.376(3)
C8 C9 1.347(3)
C8 O3 1.360(2)
C8 C7 1.483(3)
C7 O2 1.214(3)
O3 C12 1.456(3)
C9 C11 1.482(3)
C5 C4 1.383(3)
C3 C4 1.376(3)
N C12 1.389(3)
N C13 1.449(3)
N C11 1.529(3)
C13 C18 1.381(4)
C13 C14 1.383(3)
F C16 1.363(3)
C18 C17 1.389(4)
C14 C15 1.376(4)
C16 C15 1.361(4)
C16 C17 1.366(4)

loop_
_geom_torsion_atom_site_label_1
_geom_torsion_atom_site_label_2
_geom_torsion_atom_site_label_3
_geom_torsion_atom_site_label_4
_geom_torsion
C2 C1 C6 C5 -0.1(3)
C10 C1 C6 C5 -178.54(18)
C2 C1 C6 C7 179.44(18)
C10 C1 C6 C7 1.0(3)
C2 C1 C10 O1 -3.2(3)
C6 C1 C10 O1 175.2(2)
C2 C1 C10 C9 178.13(18)
C6 C1 C10 C9 -3.4(3)
C6 C1 C2 C3 0.4(3)
C10 C1 C2 C3 178.85(19)
C5 C6 C7 O2 0.8(3)
C1 C6 C7 O2 -178.8(2)
C5 C6 C7 C8 -178.27(18)
C1 C6 C7 C8 2.2(3)
C9 C8 C7 O2 177.8(2)
O3 C8 C7 O2 -1.7(3)
C9 C8 C7 C6 -3.1(3)
O3 C8 C7 C6 177.39(17)
C9 C8 O3 C12 10.1(3)
C7 C8 O3 C12 -170.4(2)
O3 C8 C9 C10 -179.87(19)
C7 C8 C9 C10 0.7(3)
O3 C8 C9 C11 3.2(3)
C7 C8 C9 C11 -176.25(19)
O1 C10 C9 C8 -176.1(2)
C1 C10 C9 C8 2.6(3)
O1 C10 C9 C11 1.0(3)
C1 C10 C9 C11 179.66(18)
C1 C6 C5 C4 -0.7(3)
C7 C6 C5 C4 179.74(19)
C1 C2 C3 C4 0.1(3)
C2 C3 C4 C5 -0.9(3)
C6 C5 C4 C3 1.2(3)
C12 N C13 C18 7.6(3)
C11 N C13 C18 -129.2(2)
C12 N C13 C14 -170.2(2)
C11 N C13 C14 53.0(3)
C8 C9 C11 N 13.9(3)
C10 C9 C11 N -163.13(18)
C12 N C11 C9 -45.6(3)
C13 N C11 C9 93.9(2)
C14 C13 C18 C17 -0.8(3)
N C13 C18 C17 -178.5(2)
C18 C13 C14 C15 2.2(3)
N C13 C14 C15 -179.9(2)
F C16 C15 C14 180.0(2)
C17 C16 C15 C14 -1.0(4)
C13 C14 C15 C16 -1.3(4)
C13 N C12 O3 -76.4(3)
C11 N C12 O3 62.6(3)
C8 O3 C12 N -43.8(3)
C15 C16 C17 C18 2.4(4)
F C16 C17 C18 -178.6(2)
C13 C18 C17 C16 -1.5(4)
